data_7131270
loop_
_publ_author_name
'Liu, Zheng-Fei'
'Zeng, Lan'
'Niu, Li-Ya'
'Yang, Qing-Zheng'

_publ_section_title
;
 Rotors tailoring molecular stacking for constructing
 multi-stimuli-responsive luminescent materials.
;
_journal_issue 17
_journal_name_full 'Chemical communications (Cambridge, England)'
_journal_page_first 2453
_journal_page_last 2456
_journal_paper_doi 10.1039/d2cc06847h
_journal_volume 59
_journal_year 2023
_chemical_formula_moiety 'C17 H15 B F2 N2 O2 S'
_chemical_formula_sum 'C17 H15 B F2 N2 O2 S'
_chemical_formula_weight 360.208
_space_group_crystal_system triclinic
_space_group_IT_number 2
_space_group_name_Hall '-P 1'
_space_group_name_H-M_alt 'P -1'
_symmetry_Int_Tables_number 2
_audit_creation_date 2022-12-21
_audit_creation_method
;
Olex2 1.5-dev
(compiled 2022.12.14 svn.re48b8309 for OlexSys, GUI svn.r6444)
;
_audit_update_record
;
2023-01-07 deposited with the CCDC.	2023-01-31 downloaded from the CCDC.
;
_cell_angle_alpha 109.969(2)
_cell_angle_beta 99.326(2)
_cell_angle_gamma 104.781(2)
_cell_formula_units_Z 2
_cell_length_a 8.4059(2)
_cell_length_b 9.7970(2)
_cell_length_c 11.4192(2)
_cell_measurement_reflns_used 7536
_cell_measurement_temperature 100.00(10)
_cell_measurement_theta_max 75.9500
_cell_measurement_theta_min 4.2790
_cell_volume 821.86(4)
_computing_cell_refinement 'CrysAlisPro 1.171.40.84a (Rigaku OD, 2020)'
_computing_data_collection 'CrysAlisPro 1.171.40.84a (Rigaku OD, 2020)'
_computing_data_reduction 'CrysAlisPro 1.171.40.84a (Rigaku OD, 2020)'
_computing_molecular_graphics 'Olex2 1.5-dev (Dolomanov et al., 2009)'
_computing_publication_material 'Olex2 1.5-dev (Dolomanov et al., 2009)'
_computing_structure_refinement 'olex2.refine 1.5-dev (Bourhis et al., 2015)'
_computing_structure_solution 'ShelXT (Sheldrick, 2015)'
_diffrn_ambient_temperature 100.15
_diffrn_detector_area_resol_mean 10.0000
_diffrn_detector_type HyPix
_diffrn_measured_fraction_theta_full 0.9953
_diffrn_measured_fraction_theta_max 0.9474
_diffrn_measurement_details
;
List of Runs (angles in degrees, time in seconds):

  # Type    Start    End  Width  t~exp~   \w     \q     \k     \f   Frames
#--------------------------------------------------------------------------
  1  \w    -21.00  36.00   0.50    0.05    --   46.95 -29.00  -2.00  114
  2  \w    -16.00  56.00   0.50    0.05    --   46.95 -57.00 -30.00  144
  3  \w     37.00 102.00   0.50    0.05    --  104.75 -94.00 -90.00  130
  4  \w     77.00 108.00   0.50    0.05    --  104.75 -94.00 -60.00   62
  5  \w     71.00 108.00   0.50    0.05    --  104.75 -77.00  60.00   74
  6  \w     62.00 117.00   0.50    0.05    --  104.75-125.00  60.00  110
  7  \w     38.00  70.00   0.50    0.05    --  104.75 -61.00 120.00   64
  8  \w     33.00  66.00   0.50    0.05    --  104.75 -61.00  90.00   66
  9  \w     35.00 108.00   0.50    0.05    --  104.75 -94.00  60.00  146
 10  \w     39.00  64.00   0.50    0.05    --  104.75 -94.00 -60.00   50
 11  \w     35.00  65.00   0.50    0.05    --  104.75 -61.00 -60.00   60
 12  \w     34.00  65.00   0.50    0.05    --  104.75 -61.00-180.00   62
 13  \w     43.00  74.00   0.50    0.05    --  104.75 -94.00-180.00   62
 14  \w     77.00 107.00   0.50    0.05    --  104.75 -94.00-180.00   60
 15  \w     92.00 172.00   0.50    0.05    --  104.75  45.00  30.00  160
 16  \w    139.00 168.00   0.50    0.05    --  104.75  61.00  90.00   58
 17  \w    129.00 178.00   0.50    0.05    --  104.75  29.00 158.00   98
 18  \w     97.00 123.00   0.50    0.05    --  104.75  61.00  90.00   52
 19  \w     92.00 175.00   0.50    0.05    --  104.75  15.00 120.00  166
 20  \w     57.00  95.00   0.50    0.05    --   46.95  29.00 158.00   76
 21  \w    -31.00   7.00   0.50    0.05    --  -46.95  29.00 158.00   76
 22  \w    -71.00 -34.00   0.50    0.05    -- -102.00 125.00  30.00   74
 23  \w    -69.00 -44.00   0.50    0.05    -- -102.00  61.00  30.00   50
 24  \w    -69.00 -40.00   0.50    0.05    -- -102.00  61.00   0.00   58
 25  \w    -40.00  -5.00   0.50    0.05    --  -46.95  37.00-120.00   70
 26  \w    -23.00   6.00   0.50    0.05    --  -46.95  57.00-180.00   58
 27  \w    -62.00 -27.00   0.50    0.05    --  -46.95  57.00-180.00   70
 28  \w    -63.00 -33.00   0.50    0.05    -- -102.00  61.00-120.00   60
 29  \w   -116.00 -51.00   0.50    0.05    -- -102.00 125.00-150.00  130
 30  \w   -117.00 -92.00   0.50    0.05    -- -102.00 125.00  30.00   50
 31  \w   -111.00 -82.00   0.50    0.05    -- -102.00 125.00 150.00   58
 32  \w    -71.00 -34.00   0.50    0.05    -- -102.00 125.00 150.00   74
 33  \w   -121.00 -74.00   0.50    0.05    --  -46.95 -29.00  -2.00   94
 34  \w    -23.00  17.00   0.50    0.05    --   46.95 -19.00-150.00   80
 35  \w    147.00 173.00   0.50    0.05    --  104.75  45.00-180.00   52
 36  \w   -169.00-108.00   0.50    0.05    -- -102.00 -29.00  -2.00  122
 37  \w   -171.00 -91.00   0.50    0.05    -- -102.00 -30.00 -90.00  160
;
_diffrn_measurement_device 'four-circle diffractometer'
_diffrn_measurement_device_type 'XtaLAB Synergy R, DW system, HyPix'
_diffrn_measurement_method '\w scans'
_diffrn_radiation_type 'Cu K\a'
_diffrn_radiation_wavelength 1.54184
_diffrn_reflns_av_R_equivalents 0.0254
_diffrn_reflns_av_unetI/netI 0.0237
_diffrn_reflns_Laue_measured_fraction_full 0.9953
_diffrn_reflns_Laue_measured_fraction_max 0.9474
_diffrn_reflns_limit_h_max 10
_diffrn_reflns_limit_h_min -10
_diffrn_reflns_limit_k_max 12
_diffrn_reflns_limit_k_min -12
_diffrn_reflns_limit_l_max 14
_diffrn_reflns_limit_l_min -13
_diffrn_reflns_number 8864
_diffrn_reflns_point_group_measured_fraction_full 0.9953
_diffrn_reflns_point_group_measured_fraction_max 0.9474
_diffrn_reflns_theta_full 67.6840
_diffrn_reflns_theta_max 76.54
_diffrn_reflns_theta_min 4.28
_exptl_absorpt_coefficient_mu 2.069
_exptl_absorpt_correction_T_max 1.00000
_exptl_absorpt_correction_T_min 0.56701
_exptl_absorpt_correction_type multi-scan
_exptl_absorpt_process_details
;
CrysAlisPro 1.171.40.84a (Rigaku Oxford Diffraction, 2020)
Empirical absorption correction using spherical harmonics,
implemented in SCALE3 ABSPACK scaling algorithm.
;
_exptl_crystal_colour 'metallic dark brown'
_exptl_crystal_density_diffrn 1.456
_exptl_crystal_description block
_exptl_crystal_F_000 374.004
_exptl_crystal_size_max 0.2
_exptl_crystal_size_mid 0.2
_exptl_crystal_size_min 0.2
_refine_diff_density_max 0.2353
_refine_diff_density_min -0.2370
_refine_diff_density_rms 0.0344
_refine_ls_d_res_high 0.7927
_refine_ls_d_res_low 10.3213
_refine_ls_extinction_coef 0.0103
_refine_ls_extinction_expression Fc^*^=kFc[1+0.001xFc^2^\l^3^/sin(2\q)]^-1/4^
_refine_ls_goodness_of_fit_ref 1.0921
_refine_ls_hydrogen_treatment mixed
_refine_ls_matrix_type full
_refine_ls_number_constraints 41
_refine_ls_number_parameters 348
_refine_ls_number_reflns 3278
_refine_ls_number_restraints 187
_refine_ls_restrained_S_all 1.0589
_refine_ls_R_factor_all 0.0273
_refine_ls_R_factor_gt 0.0263
_refine_ls_shift/su_max -0.0008
_refine_ls_shift/su_mean 0.0001
_refine_ls_structure_factor_coef Fsqd
_refine_ls_weighting_details 'w=1/[\s^2^(Fo^2^)+(0.0366P)^2^+0.1078P] where P=(Fo^2^+2Fc^2^)/3'
_refine_ls_weighting_scheme calc
_refine_ls_wR_factor_gt 0.0702
_refine_ls_wR_factor_ref 0.0708
_reflns_Friedel_coverage 0.0
_reflns_limit_h_max 10
_reflns_limit_h_min -10
_reflns_limit_k_max 11
_reflns_limit_k_min -12
_reflns_limit_l_max 14
_reflns_limit_l_min 0
_reflns_number_gt 3124
_reflns_number_total 3278
_reflns_threshold_expression I>=2u(I)
_cod_data_source_file d2cc06847h2.cif
_cod_data_source_block 20210702b-snbfn
_cod_depositor_comments 'Adding full bibliography for 7131269--7131270.cif.'
_cod_database_code 7131270
_olex2_refinement_description
;
1. Fixed Uiso
 At 1.2 times of:
  All C(H) groups, All C(H,H) groups
 At 1.5 times of:
  All C(H,H,H) groups
2. Restrained distances
 S1-C00H \\sim S1a-C00H
 with sigma of 0.02
 S1-C00K \\sim S1a-C2
 with sigma of 0.02
 C10-C00H \\sim C10a-C00H
 with sigma of 0.02
 C10-C00I \\sim C10a-C1
 with sigma of 0.02
 S1-C00I \\sim S1a-C1
 with sigma of 0.04
 C00I-C00K \\sim C1-C2
 with sigma of 0.02
 C10-C00K \\sim C10a-C2
 with sigma of 0.04
 C00H-C00I \\sim C00H-C1
 with sigma of 0.04
 C00H-C00K \\sim C00H-C2
 with sigma of 0.04
 N8-C00C \\sim N8a-C00C
 with sigma of 0.02
 N8-C00M \\sim N8a-C00n
 with sigma of 0.02
 N8-C00O \\sim N8a-C5
 with sigma of 0.02
 C00C-C00L \\sim C00C-C4
 with sigma of 0.02
 C00J-H00J \\sim C3-H3
 with sigma of 0.02
 C00J-C00L \\sim C3-C4
 with sigma of 0.02
 C00J-C00M \\sim C3-C00n
 with sigma of 0.02
 C00L-H00L \\sim C4-H4
 with sigma of 0.02
 C00M-H00M \\sim C00n-H00o
 with sigma of 0.02
 C00O-C00P \\sim C5-C00q
 with sigma of 0.02
 N8-C00J \\sim N8a-C3
 with sigma of 0.04
 N8-H00M \\sim N8a-H00o
 with sigma of 0.04
 N8-C00P \\sim N8a-C00q
 with sigma of 0.04
 C00C-C00J \\sim C00C-C3
 with sigma of 0.04
 C00C-H00L \\sim C00C-H4
 with sigma of 0.04
 C00C-C00M \\sim C00C-C00n
 with sigma of 0.04
 C00C-C00O \\sim C00C-C5
 with sigma of 0.04
 C00J-H00L \\sim C3-H4
 with sigma of 0.04
 C00J-H00M \\sim C3-H00o
 with sigma of 0.04
 H00J-C00L \\sim H3-C4
 with sigma of 0.04
 H00J-C00M \\sim H3-C00n
 with sigma of 0.04
 C00L-C00M \\sim C4-C00n
 with sigma of 0.04
 C00M-C00O \\sim C00n-C5
 with sigma of 0.04
3. Uiso/Uaniso restraints and constraints
S1 \\sim C10a: within 2A with sigma of 0.005 and sigma for terminal atoms of
0.002 within 2A
S1a \\sim C10: within 2A with sigma of 0.005 and sigma for terminal atoms of
0.01 within 2A
Uanis(C10) \\sim Ueq: with sigma of 0.001 and sigma for terminal atoms of 0.002
4. Rigid body (RIGU) restrains
 S1a, C10a, C2, C1
 with sigma for 1-2 distances of 0.004 and sigma for 1-3 distances of 0.004
 C5, C00q, N8a, C00n, C3, C4, C00C
 with sigma for 1-2 distances of 0.004 and sigma for 1-3 distances of 0.004
 C00P, C00O, N8, C00C, C00L, C00M, C00J
 with sigma for 1-2 distances of 0.004 and sigma for 1-3 distances of 0.004
5. Others
 Sof(S1a)=Sof(C10a)=Sof(H10a)=Sof(C1)=Sof(H1)=Sof(C2)=Sof(H2)=1-FVAR(1)
 Sof(S1)=Sof(C10)=Sof(H10)=Sof(C00I)=Sof(H00I)=Sof(C00K)=Sof(H00K)=FVAR(1)
 Sof(N8a)=Sof(C3)=Sof(H3)=Sof(C4)=Sof(H4)=Sof(C00n)=Sof(H00o)=Sof(C5)=Sof(H5a)=
 Sof(H5b)=Sof(C00q)=Sof(H00p)=Sof(H00q)=Sof(H00r)=1-FVAR(2)
 Sof(N8)=Sof(C00J)=Sof(H00J)=Sof(C00L)=Sof(H00L)=Sof(C00M)=Sof(H00M)=Sof(C00O)=
 Sof(H00a)=Sof(H00b)=Sof(C00P)=Sof(H00c)=Sof(H00h)=Sof(H00n)=FVAR(2)
6.a Secondary CH2 refined with riding coordinates:
 C00O(H00a,H00b), C5(H5a,H5b)
6.b Aromatic/amide H refined with riding coordinates:
 C10(H10), C00D(H00D), C00E(H00E), C00F(H00F), C00G(H00G), C00I(H00I),
 C00J(H00J), C00K(H00K), C00L(H00L), C00M(H00M), C10a(H10a), C1(H1), C2(H2),
 C3(H3), C4(H4), C00n(H00o)
6.c Idealised Me refined as rotating group:
 C00P(H00c,H00h,H00n), C00q(H00p,H00q,H00r)
;
_olex2_refine_details
;
Refinement using NoSpherA2, an implementation of
NOn-SPHERical Atom-form-factors in Olex2.
Please cite:
F. Kleemiss et al. Chem. Sci. DOI 10.1039/D0SC05526C - 2021
NoSpherA2 implementation of HAR makes use of
tailor-made aspherical atomic form factors calculated
on-the-fly from a Hirshfeld-partitioned electron density (ED) - not from
spherical-atom form factors.

The ED is calculated from a gaussian basis set single determinant SCF
wavefunction - either Hartree-Fock or DFT using selected funtionals
 - for a fragment of the crystal.
This fragment can be embedded in an electrostatic crystal field by employing cluster charges
or modelled using implicit solvation models, depending on the software used.
The following options were used:
   SOFTWARE:       ORCA 5.0
   PARTITIONING:   NoSpherA2
   INT ACCURACY:   Normal
   METHOD:         R2SCAN
   BASIS SET:      def2-TZVP
   CHARGE:         0
   MULTIPLICITY:   1
   DATE:           2022-12-21_11-31-40
;
_olex2_submission_special_instructions 'No special instructions were received'
_oxdiff_exptl_absorpt_empirical_details
;
Empirical correction (ABSPACK) includes:
- Absorption correction using spherical harmonics
- Frame scaling
;

loop_
_space_group_symop_id
_space_group_symop_operation_xyz
1 x,y,z
2 -x,-y,-z

loop_
_atom_site_label
_atom_site_type_symbol
_atom_site_fract_x
_atom_site_fract_y
_atom_site_fract_z
_atom_site_U_iso_or_equiv
_atom_site_adp_type
_atom_site_occupancy
_atom_site_refinement_flags_posn
_atom_site_refinement_flags_adp
_atom_site_disorder_group
S1 S 0.07742(8) 0.17854(7) -0.04068(5) 0.02800(16) Uani 0.8027(17) D U 1
F002 F 0.22365(9) 0.65163(7) 0.21097(6) 0.03652(17) Uani 1.000000 . . .
F003 F 0.48449(8) 0.71133(7) 0.34670(6) 0.03647(17) Uani 1.000000 . . .
O004 O 0.30353(9) 0.45634(7) 0.24624(6) 0.02480(16) Uani 1.000000 . . .
O005 O 0.23980(10) 0.64897(8) 0.41466(7) 0.02997(17) Uani 1.000000 . . .
C10 C 0.3975(3) 0.2774(3) -0.0237(3) 0.0269(7) Uani 0.8027(17) D U 1
H10 H 0.5344(3) 0.3016(3) 0.0042(3) 0.0323(8) Uiso 0.8027(17) R . 1
N007 N 0.32496(10) 0.15997(8) 0.13360(7) 0.02189(17) Uani 1.000000 . . .
C008 C 0.30566(11) 0.37826(10) 0.31864(8) 0.02011(19) Uani 1.000000 . . .
C009 C 0.32207(11) 0.22871(10) 0.26177(9) 0.02148(19) Uani 1.000000 . . .
N8 N 0.1371(3) 0.7405(3) 0.6452(2) 0.0247(4) Uani 0.662(4) D U 1
C00B C 0.24744(11) 0.57044(10) 0.48648(9) 0.02199(19) Uani 1.000000 . . .
C00C C 0.20620(12) 0.62474(11) 0.60744(9) 0.0239(2) Uani 1.000000 D U .
C00D C 0.28796(12) 0.43569(11) 0.44371(9) 0.0231(2) Uani 1.000000 . . .
H00D H 0.30546(12) 0.37640(11) 0.50679(9) 0.048(4) Uani 1.000000 R . .
C00E C 0.35131(12) 0.02292(11) 0.11486(10) 0.0272(2) Uani 1.000000 . . .
H00E H 0.35871(12) -0.05673(11) 0.02451(10) 0.051(4) Uani 1.000000 R . .
C00F C 0.34836(12) 0.13106(11) 0.32189(10) 0.0267(2) Uani 1.000000 . . .
H00F H 0.35353(12) 0.15090(11) 0.42194(10) 0.043(4) Uani 1.000000 R . .
C00G C 0.36701(13) 0.00200(12) 0.22929(10) 0.0302(2) Uani 1.000000 . . .
H00G H 0.38944(13) -0.09532(12) 0.24487(10) 0.051(4) Uani 1.000000 R . .
C00H C 0.28622(12) 0.20733(10) 0.03177(9) 0.02213(19) Uani 1.000000 D . .
C00I C 0.3141(7) 0.3145(7) -0.1206(5) 0.0337(10) Uani 0.8027(17) D . 1
H00I H 0.3792(7) 0.3741(7) -0.1726(5) 0.0404(12) Uiso 0.8027(17) R . 1
C00J C 0.1645(16) 0.6510(10) 0.8017(8) 0.0331(14) Uani 0.662(4) D U 1
H00J H 0.1606(16) 0.6366(10) 0.8912(8) 0.0397(17) Uiso 0.662(4) DR . 1
C00K C 0.1410(7) 0.2655(10) -0.1402(7) 0.0342(9) Uani 0.8027(17) D . 1
H00K H 0.0528(7) 0.2801(10) -0.2116(7) 0.0411(11) Uiso 0.8027(17) R . 1
C00L C 0.2213(6) 0.5661(6) 0.7023(5) 0.0276(9) Uani 0.662(4) D U 1
H00L H 0.2684(6) 0.4722(6) 0.6994(5) 0.0332(11) Uiso 0.662(4) DR . 1
C00M C 0.1134(6) 0.7584(5) 0.7639(4) 0.0299(8) Uani 0.662(4) D U 1
H00M H 0.0631(6) 0.8423(5) 0.8201(4) 0.0359(10) Uiso 0.662(4) DR . 1
B1 B 0.31353(15) 0.61929(12) 0.30274(10) 0.0258(2) Uani 1.000000 . . .
C00O C 0.08595(19) 0.83134(19) 0.57705(16) 0.0287(5) Uani 0.662(4) D U 1
H00a H 0.02498(19) 0.75605(19) 0.47505(16) 0.0344(6) Uiso 0.662(4) R . 1
H00b H -0.00844(19) 0.87638(19) 0.61694(16) 0.0344(6) Uiso 0.662(4) R . 1
C00P C 0.2351(2) 0.9653(2) 0.5870(2) 0.0401(6) Uani 0.662(4) D U 1
H00c H 0.1880(3) 1.0309(10) 0.5398(12) 0.0602(8) Uiso 0.662(4) GR . 1
H00h H 0.2988(11) 1.0382(9) 0.6875(2) 0.0602(8) Uiso 0.662(4) GR . 1
H00n H 0.3241(10) 0.9213(2) 0.5409(12) 0.0602(8) Uiso 0.662(4) GR . 1
S1a S 0.4437(4) 0.2909(3) -0.0177(2) 0.0275(6) Uani 0.1973(17) D U 2
C10a C 0.1272(11) 0.1925(13) -0.0304(11) 0.028(2) Uani 0.1973(17) D U 2
H10a H 0.0128(11) 0.1436(13) -0.0061(11) 0.034(3) Uiso 0.1973(17) R . 2
C1 C 0.125(3) 0.249(4) -0.134(3) 0.031(4) Uani 0.1973(17) D U 2
H1 H 0.015(3) 0.253(4) -0.195(3) 0.037(4) Uiso 0.1973(17) R . 2
C2 C 0.293(3) 0.296(3) -0.135(2) 0.025(3) Uani 0.1973(17) D U 2
H2 H 0.329(3) 0.336(3) -0.208(2) 0.030(4) Uiso 0.1973(17) R . 2
N8a N 0.1968(6) 0.7746(5) 0.6721(4) 0.0227(8) Uani 0.338(4) D U 2
C3 C 0.141(3) 0.6507(18) 0.7998(17) 0.031(3) Uani 0.338(4) D U 2
H3 H 0.110(3) 0.6260(18) 0.8804(17) 0.055(13) Uiso 0.338(4) DR . 2
C4 C 0.1774(12) 0.5520(10) 0.6920(9) 0.0243(17) Uani 0.338(4) D U 2
H4 H 0.1822(12) 0.4380(10) 0.6773(9) 0.040(10) Uiso 0.338(4) DR . 2
C00n C 0.1537(11) 0.7838(9) 0.7818(8) 0.0230(13) Uani 0.338(4) D U 2
H00o H 0.1318(11) 0.8828(9) 0.8471(8) 0.054(12) Uiso 0.338(4) DR . 2
C5 C 0.2302(4) 0.9057(4) 0.6333(3) 0.0273(9) Uani 0.338(4) D U 2
H5a H 0.2756(4) 1.0129(4) 0.7198(3) 0.0328(11) Uiso 0.338(4) R . 2
H5b H 0.3311(4) 0.9045(4) 0.5841(3) 0.0328(11) Uiso 0.338(4) R . 2
C00q C 0.0727(4) 0.9014(5) 0.5444(4) 0.0381(10) Uani 0.338(4) D U 2
H00p H 0.027(2) 0.7953(14) 0.4591(12) 0.0572(15) Uiso 0.338(4) GR . 2
H00q H -0.0253(12) 0.908(3) 0.5942(9) 0.0572(15) Uiso 0.338(4) GR . 2
H00r H 0.1047(9) 0.9974(18) 0.517(2) 0.0572(15) Uiso 0.338(4) GR . 2

loop_
_atom_site_aniso_label
_atom_site_aniso_U_11
_atom_site_aniso_U_22
_atom_site_aniso_U_33
_atom_site_aniso_U_12
_atom_site_aniso_U_13
_atom_site_aniso_U_23
S1 0.0214(3) 0.0363(2) 0.0249(2) 0.0102(2) 0.0065(2) 0.01020(16)
F002 0.0601(4) 0.0289(3) 0.0312(3) 0.0220(3) 0.0175(3) 0.0171(3)
F003 0.0436(4) 0.0270(3) 0.0306(3) 0.0006(3) 0.0191(3) 0.0060(2)
O004 0.0361(4) 0.0202(3) 0.0230(3) 0.0109(3) 0.0144(3) 0.0106(3)
O005 0.0460(4) 0.0256(3) 0.0303(4) 0.0178(3) 0.0228(3) 0.0154(3)
C10 0.0254(11) 0.0288(8) 0.0275(7) 0.0091(5) 0.0087(4) 0.0118(4)
N007 0.0228(4) 0.0187(4) 0.0227(4) 0.0065(3) 0.0070(3) 0.0066(3)
C008 0.0226(4) 0.0172(4) 0.0197(4) 0.0048(3) 0.0067(3) 0.0073(3)
C009 0.0230(4) 0.0181(4) 0.0232(4) 0.0059(3) 0.0073(3) 0.0085(3)
N8 0.0214(11) 0.0247(9) 0.0201(9) 0.0029(7) 0.0074(8) 0.0026(7)
C00B 0.0244(4) 0.0205(4) 0.0211(4) 0.0054(3) 0.0102(3) 0.0082(3)
C00C 0.0244(4) 0.0256(5) 0.0206(4) 0.0062(4) 0.0097(3) 0.0078(4)
C00D 0.0289(5) 0.0211(4) 0.0201(4) 0.0077(4) 0.0083(4) 0.0090(4)
H00D 0.080(12) 0.031(8) 0.046(9) 0.027(8) 0.024(8) 0.019(7)
C00E 0.0281(5) 0.0191(4) 0.0322(5) 0.0090(4) 0.0091(4) 0.0066(4)
H00E 0.069(12) 0.039(9) 0.047(9) 0.019(8) 0.027(8) 0.016(8)
C00F 0.0312(5) 0.0221(5) 0.0296(5) 0.0088(4) 0.0088(4) 0.0137(4)
H00F 0.071(11) 0.042(9) 0.028(8) 0.030(8) 0.020(7) 0.019(7)
C00G 0.0342(5) 0.0212(5) 0.0384(6) 0.0111(4) 0.0099(4) 0.0143(4)
H00G 0.059(11) 0.042(9) 0.062(10) 0.025(8) 0.009(8) 0.031(8)
C00H 0.0229(4) 0.0219(4) 0.0210(4) 0.0076(3) 0.0090(3) 0.0066(3)
C00I 0.0412(19) 0.041(2) 0.0247(14) 0.0149(15) 0.0162(13) 0.0165(15)
C00J 0.031(2) 0.046(2) 0.0171(15) 0.0082(12) 0.0092(12) 0.0082(10)
C00K 0.0412(18) 0.043(2) 0.0256(12) 0.0227(17) 0.0123(13) 0.0145(13)
C00L 0.026(2) 0.0352(13) 0.0184(11) 0.0056(12) 0.0068(12) 0.0093(9)
C00M 0.019(2) 0.0360(15) 0.0218(13) 0.0023(11) 0.0057(12) 0.0017(10)
B1 0.0369(6) 0.0195(5) 0.0256(5) 0.0093(4) 0.0157(4) 0.0111(4)
C00O 0.0272(8) 0.0246(8) 0.0318(8) 0.0069(6) 0.0128(6) 0.0076(6)
C00P 0.0404(10) 0.0232(9) 0.0526(11) 0.0048(7) 0.0227(8) 0.0101(8)
S1a 0.0239(13) 0.0331(9) 0.0289(8) 0.0109(8) 0.0103(7) 0.0140(6)
C10a 0.012(4) 0.035(3) 0.030(3) 0.002(2) 0.003(2) 0.0103(17)
C1 0.026(4) 0.035(6) 0.028(6) 0.010(3) 0.007(2) 0.010(3)
C2 0.023(4) 0.023(4) 0.030(6) 0.011(2) 0.009(2) 0.008(3)
N8a 0.022(2) 0.0213(17) 0.0189(16) 0.0067(13) 0.0051(13) 0.0020(12)
C3 0.036(6) 0.035(3) 0.022(3) 0.014(3) 0.011(2) 0.0102(18)
C4 0.029(5) 0.024(2) 0.019(2) 0.007(2) 0.008(2) 0.0093(15)
C00n 0.018(4) 0.027(3) 0.016(2) 0.007(2) 0.0030(18) 0.0008(15)
C5 0.0261(15) 0.0214(15) 0.0301(16) 0.0083(11) 0.0080(11) 0.0048(11)
C00q 0.0294(17) 0.045(2) 0.047(2) 0.0137(14) 0.0124(13) 0.0250(15)

loop_
_atom_type_symbol
_atom_type_scat_dispersion_real
_atom_type_scat_dispersion_imag
_atom_type_scat_source
_atom_type_scat_dispersion_source
B 0.00963 0.00408 'NoSpherA2: Chem.Sci. 2021, DOI:10.1039/D0SC05526C' 'Henke, Gullikson and Davis, At. Data and Nucl. Data Tables, 1993, 54, 2'
C 0.01920 0.00962 'NoSpherA2: Chem.Sci. 2021, DOI:10.1039/D0SC05526C' 'Henke, Gullikson and Davis, At. Data and Nucl. Data Tables, 1993, 54, 2'
F 0.07537 0.05506 'NoSpherA2: Chem.Sci. 2021, DOI:10.1039/D0SC05526C' 'Henke, Gullikson and Davis, At. Data and Nucl. Data Tables, 1993, 54, 2'
H 0.00000 0.00000 'NoSpherA2: Chem.Sci. 2021, DOI:10.1039/D0SC05526C' 'Henke, Gullikson and Davis, At. Data and Nucl. Data Tables, 1993, 54, 2'
N 0.03256 0.01839 'NoSpherA2: Chem.Sci. 2021, DOI:10.1039/D0SC05526C' 'Henke, Gullikson and Davis, At. Data and Nucl. Data Tables, 1993, 54, 2'
O 0.05239 0.03377 'NoSpherA2: Chem.Sci. 2021, DOI:10.1039/D0SC05526C' 'Henke, Gullikson and Davis, At. Data and Nucl. Data Tables, 1993, 54, 2'
S 0.33537 0.55136 'NoSpherA2: Chem.Sci. 2021, DOI:10.1039/D0SC05526C' 'Henke, Gullikson and Davis, At. Data and Nucl. Data Tables, 1993, 54, 2'

loop_
_geom_angle_atom_site_label_1
_geom_angle_atom_site_label_2
_geom_angle_atom_site_label_3
_geom_angle
_geom_angle_site_symmetry_1
_geom_angle_site_symmetry_3
_geom_angle_publ_flag
C00K S1 C00H 91.2(2) . . ?
B1 O004 C008 120.29(7) . . ?
B1 O005 C00B 120.45(8) . . ?
C00H C10 H10 123.48(12) . . ?
C00I C10 H10 123.5(3) . . ?
C00I C10 C00H 113.0(3) . . ?
C00E N007 C009 108.43(8) . . ?
C00H N007 C009 128.07(7) . . ?
C00H N007 C00E 123.04(8) . . ?
C009 C008 O004 116.83(8) . . ?
C00D C008 O004 121.36(8) . . ?
C00D C008 C009 121.79(8) . . ?
C008 C009 N007 124.19(8) . . ?
C00F C009 N007 107.43(8) . . ?
C00F C009 C008 128.27(8) . . ?
C00M N8 C00C 107.8(3) . . ?
C00O N8 C00C 130.47(18) . . ?
C00O N8 C00M 121.7(3) . . ?
C00C C00B O005 117.65(8) . . ?
C00D C00B O005 120.61(8) . . ?
C00D C00B C00C 121.70(9) . . ?
C00B C00C N8 124.57(12) . . ?
C00L C00C N8 109.0(3) . . ?
C00L C00C C00B 126.4(3) . . ?
N8a C00C N8 20.52(14) . . ?
N8a C00C C00B 125.8(2) . . ?
N8a C00C C00L 104.9(3) . . ?
C4 C00C N8 103.5(4) . . ?
C4 C00C C00B 129.5(4) . . ?
C4 C00C C00L 14.1(5) . . ?
C4 C00C N8a 104.5(5) . . ?
C00B C00D C008 119.06(9) . . ?
H00D C00D C008 120.47(5) . . ?
H00D C00D C00B 120.47(5) . . ?
H00E C00E N007 125.36(6) . . ?
C00G C00E N007 109.28(9) . . ?
C00G C00E H00E 125.36(6) . . ?
H00F C00F C009 126.11(6) . . ?
C00G C00F C009 107.78(9) . . ?
C00G C00F H00F 126.11(6) . . ?
C00F C00G C00E 107.08(9) . . ?
H00G C00G C00E 126.46(6) . . ?
H00G C00G C00F 126.46(6) . . ?
C10 C00H S1 111.16(12) . . ?
N007 C00H S1 120.43(7) . . ?
N007 C00H C10 128.40(13) . . ?
S1a C00H S1 120.14(11) . . ?
S1a C00H C10 8.98(18) . . ?
S1a C00H N007 119.43(11) . . ?
C10a C00H S1 4.9(5) . . ?
C10a C00H C10 106.3(5) . . ?
C10a C00H N007 125.3(5) . . ?
C10a C00H S1a 115.3(5) . . ?
H00I C00I C10 124.3(3) . . ?
C00K C00I C10 111.3(5) . . ?
C00K C00I H00I 124.3(3) . . ?
C00L C00J H00J 126.5(4) . . ?
C00M C00J H00J 126.5(4) . . ?
C00M C00J C00L 107.0(6) . . ?
C00I C00K S1 113.2(4) . . ?
H00K C00K S1 123.40(19) . . ?
H00K C00K C00I 123.4(3) . . ?
C00J C00L C00C 107.0(5) . . ?
H00L C00L C00C 126.5(2) . . ?
H00L C00L C00J 126.5(4) . . ?
C00J C00M N8 109.1(5) . . ?
H00M C00M N8 125.4(3) . . ?
H00M C00M C00J 125.4(4) . . ?
F003 B1 F002 111.52(8) . . ?
O004 B1 F002 109.17(8) . . ?
O004 B1 F003 108.49(8) . . ?
O005 B1 F002 108.92(8) . . ?
O005 B1 F003 108.17(8) . . ?
O005 B1 O004 110.57(8) . . ?
H00a C00O N8 108.93(11) . . ?
H00b C00O N8 108.93(11) . . ?
H00b C00O H00a 107.7 . . ?
C00P C00O N8 113.23(18) . . ?
C00P C00O H00a 108.93(11) . . ?
C00P C00O H00b 108.93(9) . . ?
H00c C00P C00O 109.5 . . ?
H00h C00P C00O 109.5 . . ?
H00h C00P H00c 109.5 . . ?
H00n C00P C00O 109.5 . . ?
H00n C00P H00c 109.5 . . ?
H00n C00P H00h 109.5 . . ?
C2 S1a C00H 88.6(8) . . ?
H10a C10a C00H 123.3(5) . . ?
C1 C10a C00H 113.4(11) . . ?
C1 C10a H10a 123.3(9) . . ?
H1 C1 C10a 127.6(9) . . ?
C2 C1 C10a 104.9(19) . . ?
C2 C1 H1 127.6(13) . . ?
C1 C2 S1a 117.6(19) . . ?
H2 C2 S1a 121.2(8) . . ?
H2 C2 C1 121.2(13) . . ?
C00n N8a C00C 109.2(5) . . ?
C5 N8a C00C 128.7(3) . . ?
C5 N8a C00n 122.1(5) . . ?
C4 C3 H3 126.9(7) . . ?
C00n C3 H3 126.9(8) . . ?
C00n C3 C4 106.1(12) . . ?
C3 C4 C00C 109.3(8) . . ?
H4 C4 C00C 125.4(4) . . ?
H4 C4 C3 125.4(7) . . ?
C3 C00n N8a 110.6(10) . . ?
H00o C00n N8a 124.7(4) . . ?
H00o C00n C3 124.7(8) . . ?
H5a C5 N8a 109.1(2) . . ?
H5b C5 N8a 109.1(2) . . ?
H5b C5 H5a 107.9 . . ?
C00q C5 N8a 112.4(4) . . ?
C00q C5 H5a 109.11(19) . . ?
C00q C5 H5b 109.1(2) . . ?
H00p C00q C5 109.5 . . ?
H00q C00q C5 109.5 . . ?
H00q C00q H00p 109.5 . . ?
H00r C00q C5 109.5 . . ?
H00r C00q H00p 109.5 . . ?
H00r C00q H00q 109.5 . . ?

loop_
_geom_bond_atom_site_label_1
_geom_bond_atom_site_label_2
_geom_bond_distance
_geom_bond_site_symmetry_2
_geom_bond_publ_flag
S1 C00H 1.7210(11) . ?
S1 C00K 1.711(5) . ?
F002 B1 1.3645(13) . ?
F003 B1 1.3878(13) . ?
O004 C008 1.3050(11) . ?
O004 B1 1.4773(12) . ?
O005 C00B 1.3068(11) . ?
O005 B1 1.4822(12) . ?
C10 H10 1.0830 . ?
C10 C00H 1.381(3) . ?
C10 C00I 1.415(6) . ?
N007 C009 1.3939(11) . ?
N007 C00E 1.3669(12) . ?
N007 C00H 1.4130(12) . ?
C008 C009 1.4387(12) . ?
C008 C00D 1.3933(12) . ?
C009 C00F 1.3937(13) . ?
N8 C00C 1.376(3) . ?
N8 C00M 1.360(5) . ?
N8 C00O 1.463(3) . ?
C00B C00C 1.4348(12) . ?
C00B C00D 1.3929(13) . ?
C00C C00L 1.392(5) . ?
C00C N8a 1.430(4) . ?
C00C C4 1.399(9) . ?
C00D H00D 1.0830 . ?
C00E H00E 1.0830 . ?
C00E C00G 1.3813(15) . ?
C00F H00F 1.0830 . ?
C00F C00G 1.4082(14) . ?
C00G H00G 1.0830 . ?
C00H S1a 1.657(3) . ?
C00H C10a 1.355(9) . ?
C00I H00I 1.0830 . ?
C00I C00K 1.364(6) . ?
C00J H00J 1.0830 . ?
C00J C00L 1.394(8) . ?
C00J C00M 1.399(11) . ?
C00K H00K 1.0830 . ?
C00L H00L 1.0830 . ?
C00M H00M 1.0830 . ?
C00O H00a 1.0910 . ?
C00O H00b 1.0910 . ?
C00O C00P 1.523(2) . ?
C00P H00c 1.0770 . ?
C00P H00h 1.0770 . ?
C00P H00n 1.0770 . ?
S1a C2 1.71(2) . ?
C10a H10a 1.0830 . ?
C10a C1 1.46(2) . ?
C1 H1 1.0830 . ?
C1 C2 1.38(3) . ?
C2 H2 1.0830 . ?
N8a C00n 1.340(9) . ?
N8a C5 1.473(6) . ?
C3 H3 1.0830 . ?
C3 C4 1.416(15) . ?
C3 C00n 1.368(17) . ?
C4 H4 1.0830 . ?
C00n H00o 1.0830 . ?
C5 H5a 1.0910 . ?
C5 H5b 1.0910 . ?
C5 C00q 1.513(5) . ?
C00q H00p 1.0770 . ?
C00q H00q 1.0770 . ?
C00q H00r 1.0770 . ?

loop_
_restr_equal_distance_atom_site_label_1
_restr_equal_distance_atom_site_label_2
_restr_equal_distance_site_symmetry_2
_restr_equal_distance_class_id
S1 C00H 1 1
S1 C00I 1 5
S1 C00K 1 2
C10 C00H 1 3
C10 C00I 1 4
C10 C00K 1 7
N8 C00C 1 10
N8 C00J 1 20
N8 C00M 1 11
N8 H00M 1 21
N8 C00O 1 12
N8 C00P 1 22
C00C C00J 1 23
C00C C00L 1 13
C00C H00L 1 24
C00C C00M 1 25
C00C C00O 1 26
C00C C3 1 23
C00C C4 1 13
C00C H4 1 24
C00C C00n 1 25
C00C C5 1 26
C00H C00I 1 8
C00H C00K 1 9
C00H C1 1 8
C00H C2 1 9
C00I C00K 1 6
C00J H00J 1 14
C00J C00L 1 15
C00J H00L 1 27
C00J C00M 1 16
C00J H00M 1 28
H00J C00L 1 29
H00J C00M 1 30
C00L H00L 1 17
C00L C00M 1 31
C00M H00M 1 18
C00M C00O 1 32
C00O C00P 1 19
S1a C00H 1 1
S1a C1 1 5
S1a C2 1 2
C10a C00H 1 3
C10a C1 1 4
C10a C2 1 7
C1 C2 1 6
N8a C00C 1 10
N8a C3 1 20
N8a C00n 1 11
N8a H00o 1 21
N8a C5 1 12
N8a C00q 1 22
C3 H3 1 14
C3 C4 1 15
C3 H4 1 27
C3 C00n 1 16
C3 H00o 1 28
H3 C4 1 29
H3 C00n 1 30
C4 H4 1 17
C4 C00n 1 31
C00n H00o 1 18
C00n C5 1 32
C5 C00q 1 19

loop_
_restr_equal_distance_class_class_id
_restr_equal_distance_class_target_weight_param
_restr_equal_distance_class_average
_restr_equal_distance_class_esd
_restr_equal_distance_class_diff_max
1 0.0200 1.6892 0.0318 0.0318
2 0.0200 1.7120 0.0006 0.0006
3 0.0200 1.3681 0.0131 0.0131
4 0.0200 1.4378 0.0230 0.0230
5 0.0400 2.6115 0.0365 0.0365
6 0.0200 1.3707 0.0063 0.0063
7 0.0400 2.2725 0.0227 0.0227
8 0.0400 2.3431 0.0110 0.0110
9 0.0400 2.4031 0.0492 0.0492
10 0.0200 1.4030 0.0267 0.0267
11 0.0200 1.3500 0.0100 0.0100
12 0.0200 1.4681 0.0048 0.0048
13 0.0200 1.3955 0.0033 0.0033
14 0.0200 1.0830 0.0000 0.0000
15 0.0200 1.4049 0.0113 0.0113
16 0.0200 1.3839 0.0155 0.0155
17 0.0200 1.0830 0.0000 0.0000
18 0.0200 1.0830 0.0000 0.0000
19 0.0200 1.5181 0.0047 0.0047
20 0.0400 2.2380 0.0106 0.0106
21 0.0400 2.1622 0.0127 0.0127
22 0.0400 2.4878 0.0057 0.0057
23 0.0400 2.2678 0.0281 0.0281
24 0.0400 2.2121 0.0024 0.0024
25 0.0400 2.2350 0.0240 0.0240
26 0.0400 2.5976 0.0189 0.0189
27 0.0400 2.2207 0.0050 0.0050
28 0.0400 2.1932 0.0179 0.0179
29 0.0400 2.2284 0.0125 0.0125
30 0.0400 2.2091 0.0122 0.0122
31 0.0400 2.2357 0.0097 0.0097
32 0.0400 2.4639 0.0021 0.0021

loop_
_restr_U_iso_atom_site_label
_restr_U_iso_weight_param
C10 0.0010

loop_
_restr_U_similar_atom_site_label_1
_restr_U_similar_atom_site_label_2
_restr_U_similar_weight_param
S1 C10a 0.0050
C10 S1a 0.0050

loop_
_restr_rigu_atom_site_label_1
_restr_rigu_atom_site_label_2
_restr_rigu_target_weight_param
_restr_rigu_u13_diff
_restr_rigu_u23_diff
_restr_rigu_u33_diff
N8 C00C 0.004000 0.003787 0.001056 0.001435
N8 C00J 0.004000 -0.008754 0.007059 -0.000663
N8 C00L 0.004000 -0.006240 0.006496 -0.001313
N8 C00M 0.004000 -0.002844 0.002032 -0.003723
N8 C00O 0.004000 -0.004524 -0.005306 -0.000371
N8 C00P 0.004000 -0.000449 -0.012586 -0.001104
C00C C00J 0.004000 -0.001257 0.004720 0.001824
C00C C00L 0.004000 -0.003533 0.005114 -0.001181
C00C C00M 0.004000 0.002425 -0.000638 -0.002804
C00C C00O 0.004000 -0.003570 -0.004952 -0.002298
C00C N8a 0.004000 0.000649 -0.001272 0.006406
C00C C3 0.004000 0.001073 0.004760 -0.003822
C00C C4 0.004000 0.003832 0.001441 0.003443
C00C C00n 0.004000 -0.000755 0.002709 0.004031
C00C C5 0.004000 -0.003434 -0.006068 0.003752
C00J C00L 0.004000 0.004834 0.001180 -0.001011
C00J C00M 0.004000 -0.007789 -0.004044 0.000394
C00L C00M 0.004000 0.006231 -0.005206 -0.000594
C00M C00O 0.004000 -0.008903 -0.010693 0.002582
C00O C00P 0.004000 -0.005579 -0.000073 0.000471
S1a C1 0.004000 0.003261 -0.002002 -0.001132
S1a C2 0.004000 -0.003184 0.002744 -0.000227
C10a C1 0.004000 -0.000915 0.002202 0.001393
C10a C2 0.004000 -0.004518 0.004559 -0.002312
C1 C2 0.004000 0.001611 0.001489 0.004386
N8a C3 0.004000 -0.001372 0.005073 0.000402
N8a C4 0.004000 -0.005309 0.006584 0.003670
N8a C00n 0.004000 -0.001688 0.001604 0.001364
N8a C5 0.004000 -0.002325 -0.004191 -0.001414
N8a C00q 0.004000 -0.001313 -0.001271 -0.004925
C3 C4 0.004000 -0.000001 0.001929 0.000666
C3 C00n 0.004000 -0.001611 -0.005500 -0.000998
C4 C00n 0.004000 0.001485 -0.009669 0.000966
C00n C5 0.004000 -0.006360 -0.008191 -0.003604
C5 C00q 0.004000 -0.004722 -0.000750 -0.002005
